data_4132026
loop_
_publ_author_name
'Xiong, Peng'
'Xu, He-Huan'
'Song, Jinshuai'
'Xu, Hai-Chao'

_publ_section_title
;
 Electrochemical Difluoromethylarylation of Alkynes.
;
_journal_issue 7
_journal_name_full 'Journal of the American Chemical Society'
_journal_page_first 2460
_journal_page_last 2464
_journal_paper_doi 10.1021/jacs.8b00391
_journal_volume 140
_journal_year 2018
_chemical_formula_moiety 'C19 H14 F5 N O'
_chemical_formula_sum 'C19 H14 F5 N O'
_chemical_formula_weight 367.31
_chemical_name_systematic x0918
_space_group_crystal_system triclinic
_space_group_IT_number 2
_space_group_name_Hall '-P 1'
_space_group_name_H-M_alt 'P -1'
_atom_sites_solution_hydrogens geom
_atom_sites_solution_primary iterative
_audit_creation_date 2017-09-28
_audit_creation_method
;
Olex2 1.2
(compiled 2017.08.10 svn.r3458 for OlexSys, GUI svn.r5381)
;
_cell_angle_alpha 84.008(5)
_cell_angle_beta 79.819(5)
_cell_angle_gamma 79.127(5)
_cell_formula_units_Z 2
_cell_length_a 7.923(2)
_cell_length_b 9.918(3)
_cell_length_c 10.534(3)
_cell_measurement_reflns_used 3821
_cell_measurement_temperature 173.15
_cell_measurement_theta_max 28.88
_cell_measurement_theta_min 2.65
_cell_volume 797.9(4)
_computing_cell_refinement 'SAINT v6.28A (Bruker, 2002)'
_computing_data_reduction 'SAINT v6.28A (Bruker, 2002)'
_computing_molecular_graphics 'Olex2 (Dolomanov et al., 2009)'
_computing_publication_material 'Olex2 (Dolomanov et al., 2009)'
_computing_structure_refinement 'ShelXL (Sheldrick, 2015)'
_computing_structure_solution 'olex2.solve (Bourhis et al., 2015)'
_diffrn_ambient_temperature 173.15
_diffrn_measured_fraction_theta_full 0.980
_diffrn_measured_fraction_theta_max 0.877
_diffrn_measurement_device_type 'CCD area detector'
_diffrn_measurement_method 'phi and omega scans'
_diffrn_radiation_monochromator graphite
_diffrn_radiation_type MoK\a
_diffrn_radiation_wavelength 0.71073
_diffrn_reflns_av_R_equivalents 0.0197
_diffrn_reflns_av_unetI/netI 0.0303
_diffrn_reflns_Laue_measured_fraction_full 0.980
_diffrn_reflns_Laue_measured_fraction_max 0.877
_diffrn_reflns_limit_h_max 10
_diffrn_reflns_limit_h_min -10
_diffrn_reflns_limit_k_max 13
_diffrn_reflns_limit_k_min -12
_diffrn_reflns_limit_l_max 13
_diffrn_reflns_limit_l_min -13
_diffrn_reflns_number 7048
_diffrn_reflns_point_group_measured_fraction_full 0.980
_diffrn_reflns_point_group_measured_fraction_max 0.877
_diffrn_reflns_theta_full 25.242
_diffrn_reflns_theta_max 28.884
_diffrn_reflns_theta_min 1.969
_exptl_absorpt_coefficient_mu 0.135
_exptl_absorpt_correction_T_max 0.958
_exptl_absorpt_correction_T_min 0.846753
_exptl_absorpt_correction_type multi-scan
_exptl_absorpt_process_details
;
SADABS v.2.03 (Bruker,200?) was used for absorption correction.
R(int) was 0.1075 before and 0.0227 after correction.
The Ratio of minimum to maximum transmission is 0.8468.
The \l/2 correction factor is 0.0015.
;
_exptl_crystal_colour 'clear light colourless'
_exptl_crystal_colour_lustre clear
_exptl_crystal_colour_modifier light
_exptl_crystal_colour_primary colourless
_exptl_crystal_density_diffrn 1.529
_exptl_crystal_description block
_exptl_crystal_F_000 376
_exptl_crystal_size_max 0.87
_exptl_crystal_size_mid 0.45
_exptl_crystal_size_min 0.32
_refine_diff_density_max 0.346
_refine_diff_density_min -0.260
_refine_diff_density_rms 0.056
_refine_ls_extinction_method none
_refine_ls_goodness_of_fit_ref 1.074
_refine_ls_hydrogen_treatment constr
_refine_ls_matrix_type full
_refine_ls_number_parameters 236
_refine_ls_number_reflns 3689
_refine_ls_number_restraints 0
_refine_ls_restrained_S_all 1.074
_refine_ls_R_factor_all 0.0618
_refine_ls_R_factor_gt 0.0532
_refine_ls_shift/su_max 0.000
_refine_ls_shift/su_mean 0.000
_refine_ls_structure_factor_coef Fsqd
_refine_ls_weighting_details 'w=1/[\s^2^(Fo^2^)+(0.0734P)^2^+0.2863P] where P=(Fo^2^+2Fc^2^)/3'
_refine_ls_weighting_scheme calc
_refine_ls_wR_factor_gt 0.1397
_refine_ls_wR_factor_ref 0.1459
_reflns_Friedel_coverage 0.000
_reflns_number_gt 3154
_reflns_number_total 3689
_reflns_threshold_expression 'I > 2\s(I)'
_cod_data_source_file ja8b00391_si_002.cif
_cod_data_source_block x0918m
_cod_original_cell_volume 798.0(4)
_cod_database_code 4132026
_shelxl_version_number 2014-3
_shelx_space_group_comment
;
The symmetry employed for this shelxl refinement is uniquely defined
by the following loop, which should always be used as a source of
symmetry information in preference to the above space-group names.
They are only intended as comments.
;
_shelx_estimated_absorpt_t_max 0.958
_shelx_estimated_absorpt_t_min 0.892
_olex2_refinement_description
;
1. Fixed Uiso
 At 1.2 times of:
  All C(H) groups, All C(H,H) groups
 At 1.5 times of:
  All C(H,H,H) groups
2.a Ternary CH refined with riding coordinates:
 C19(H19)
2.b Secondary CH2 refined with riding coordinates:
 C15(H15A,H15B)
2.c Aromatic/amide H refined with riding coordinates:
 C11(H11), C12(H12), C16(H16), C20(H20), C21(H21), C22(H22), C25(H25), C26(H26)
2.d Idealised Me refined as rotating group:
 C18(H18A,H18B,H18C)
;
_olex2_submission_special_instructions 'No special instructions were received'

loop_
_space_group_symop_operation_xyz
'x, y, z'
'-x, -y, -z'

loop_
_atom_site_label
_atom_site_type_symbol
_atom_site_fract_x
_atom_site_fract_y
_atom_site_fract_z
_atom_site_U_iso_or_equiv
_atom_site_adp_type
_atom_site_occupancy
_atom_site_site_symmetry_order
_atom_site_calc_flag
_atom_site_refinement_flags_posn
F1 F -0.02069(19) 1.13270(14) 0.71889(13) 0.0623(4) Uani 1 1 d .
F2 F 0.2728(2) 0.60567(14) 0.39083(11) 0.0583(4) Uani 1 1 d .
F3 F 0.41090(16) 0.76016(15) 0.42508(11) 0.0541(3) Uani 1 1 d .
F5 F 0.2477(2) 1.12722(15) 0.70397(15) 0.0685(4) Uani 1 1 d .
F7 F 0.1561(2) 0.98315(14) 0.61275(12) 0.0668(4) Uani 1 1 d .
O6 O 0.2221(2) 0.97789(14) 0.91568(15) 0.0473(4) Uani 1 1 d .
N4 N 0.04237(18) 0.85475(14) 0.85822(13) 0.0296(3) Uani 1 1 d .
C8 C 0.2159(2) 0.56687(16) 0.83009(15) 0.0273(3) Uani 1 1 d .
C9 C 0.1354(2) 0.95516(17) 0.84124(17) 0.0325(4) Uani 1 1 d .
C10 C 0.1624(2) 0.62219(16) 0.94886(15) 0.0275(3) Uani 1 1 d .
C11 C 0.3175(2) 0.43679(17) 0.82517(16) 0.0302(3) Uani 1 1 d .
H11 H 0.3514 0.3974 0.7441 0.036 Uiso 1 1 calc R
C12 C 0.3188(2) 0.42005(19) 1.04912(17) 0.0354(4) Uani 1 1 d .
H12 H 0.3547 0.3714 1.1251 0.042 Uiso 1 1 calc R
C13 C -0.0650(2) 0.82709(17) 0.77283(16) 0.0295(3) Uani 1 1 d .
C14 C 0.1747(2) 0.63922(16) 0.70625(15) 0.0272(3) Uani 1 1 d .
C15 C 0.0510(2) 0.75968(18) 0.97252(16) 0.0320(4) Uani 1 1 d .
H15A H -0.0685 0.7455 1.0102 0.038 Uiso 1 1 calc R
H15B H 0.0963 0.8025 1.0373 0.038 Uiso 1 1 calc R
C16 C 0.2153(2) 0.54650(18) 1.05688(16) 0.0330(4) Uani 1 1 d .
H16 H 0.1787 0.5835 1.1389 0.040 Uiso 1 1 calc R
C17 C -0.0026(2) 0.71618(17) 0.70030(15) 0.0284(3) Uani 1 1 d .
C18 C 0.4834(3) 0.22453(19) 0.9217(2) 0.0419(4) Uani 1 1 d .
H18A H 0.4105 0.1550 0.9214 0.063 Uiso 1 1 calc GR
H18B H 0.5466 0.2029 0.9953 0.063 Uiso 1 1 calc GR
H18C H 0.5668 0.2249 0.8410 0.063 Uiso 1 1 calc GR
C19 C 0.2724(2) 0.6997(2) 0.47502(17) 0.0370(4) Uani 1 1 d .
H19 H 0.1622 0.7689 0.4810 0.044 Uiso 1 1 calc R
C20 C -0.2274(2) 0.9035(2) 0.76974(19) 0.0391(4) Uani 1 1 d .
H20 H -0.2696 0.9783 0.8229 0.047 Uiso 1 1 calc R
C21 C 0.2959(2) 0.63184(18) 0.60255(16) 0.0324(4) Uani 1 1 d .
H21 H 0.4067 0.5785 0.6112 0.039 Uiso 1 1 calc R
C22 C -0.1072(2) 0.6829(2) 0.62144(17) 0.0354(4) Uani 1 1 d .
H22 H -0.0677 0.6056 0.5711 0.042 Uiso 1 1 calc R
C23 C 0.3712(2) 0.36261(17) 0.93278(18) 0.0322(4) Uani 1 1 d .
C24 C 0.1300(3) 1.04988(19) 0.71632(19) 0.0403(4) Uani 1 1 d .
C25 C -0.3279(2) 0.8702(2) 0.6886(2) 0.0450(5) Uani 1 1 d .
H25 H -0.4397 0.9237 0.6835 0.054 Uiso 1 1 calc R
C26 C -0.2682(2) 0.7609(2) 0.61518(19) 0.0425(5) Uani 1 1 d .
H26 H -0.3387 0.7384 0.5591 0.051 Uiso 1 1 calc R

loop_
_atom_site_aniso_label
_atom_site_aniso_U_11
_atom_site_aniso_U_22
_atom_site_aniso_U_33
_atom_site_aniso_U_23
_atom_site_aniso_U_13
_atom_site_aniso_U_12
F1 0.0666(9) 0.0526(8) 0.0596(8) 0.0174(6) -0.0216(7) 0.0090(6)
F2 0.0802(9) 0.0640(8) 0.0330(6) -0.0122(6) -0.0116(6) -0.0112(7)
F3 0.0491(7) 0.0732(9) 0.0382(6) 0.0151(6) -0.0043(5) -0.0190(6)
F5 0.0821(10) 0.0582(8) 0.0757(10) 0.0240(7) -0.0291(8) -0.0394(8)
F7 0.1124(13) 0.0501(8) 0.0364(7) -0.0009(6) 0.0047(7) -0.0275(8)
O6 0.0544(9) 0.0383(7) 0.0561(9) 0.0033(6) -0.0285(7) -0.0113(6)
N4 0.0320(7) 0.0275(7) 0.0282(7) -0.0019(5) -0.0070(5) -0.0005(5)
C8 0.0242(7) 0.0295(8) 0.0274(8) 0.0024(6) -0.0048(6) -0.0048(6)
C9 0.0324(8) 0.0255(8) 0.0382(9) -0.0035(7) -0.0083(7) 0.0021(6)
C10 0.0267(7) 0.0290(8) 0.0268(7) 0.0015(6) -0.0044(6) -0.0065(6)
C11 0.0284(8) 0.0304(8) 0.0306(8) 0.0001(6) -0.0040(6) -0.0037(6)
C12 0.0376(9) 0.0352(9) 0.0336(9) 0.0108(7) -0.0109(7) -0.0095(7)
C13 0.0276(8) 0.0312(8) 0.0288(8) 0.0022(6) -0.0053(6) -0.0045(6)
C14 0.0290(8) 0.0272(7) 0.0250(7) -0.0021(6) -0.0069(6) -0.0017(6)
C15 0.0354(9) 0.0326(8) 0.0251(8) -0.0007(6) -0.0032(6) -0.0010(7)
C16 0.0372(9) 0.0360(9) 0.0253(8) 0.0035(7) -0.0048(7) -0.0085(7)
C17 0.0270(8) 0.0312(8) 0.0255(7) 0.0024(6) -0.0046(6) -0.0034(6)
C18 0.0395(10) 0.0315(9) 0.0508(11) 0.0064(8) -0.0105(8) 0.0012(7)
C19 0.0354(9) 0.0453(10) 0.0272(8) -0.0020(7) -0.0021(7) -0.0027(7)
C20 0.0331(9) 0.0366(9) 0.0425(10) 0.0022(8) -0.0044(7) 0.0024(7)
C21 0.0306(8) 0.0341(9) 0.0297(8) -0.0005(7) -0.0056(6) 0.0016(6)
C22 0.0349(9) 0.0414(10) 0.0308(8) 0.0012(7) -0.0080(7) -0.0090(7)
C23 0.0267(8) 0.0287(8) 0.0405(9) 0.0052(7) -0.0072(7) -0.0053(6)
C24 0.0485(11) 0.0311(9) 0.0424(10) 0.0014(8) -0.0130(8) -0.0068(8)
C25 0.0264(9) 0.0527(12) 0.0512(11) 0.0107(9) -0.0108(8) 0.0009(8)
C26 0.0328(9) 0.0576(12) 0.0408(10) 0.0076(9) -0.0156(8) -0.0140(8)

loop_
_atom_type_symbol
_atom_type_description
_atom_type_scat_dispersion_real
_atom_type_scat_dispersion_imag
_atom_type_scat_source
C C 0.0033 0.0016 'International Tables Vol C Tables 4.2.6.8 and 6.1.1.4'
H H 0.0000 0.0000 'International Tables Vol C Tables 4.2.6.8 and 6.1.1.4'
F F 0.0171 0.0103 'International Tables Vol C Tables 4.2.6.8 and 6.1.1.4'
N N 0.0061 0.0033 'International Tables Vol C Tables 4.2.6.8 and 6.1.1.4'
O O 0.0106 0.0060 'International Tables Vol C Tables 4.2.6.8 and 6.1.1.4'

loop_
_geom_angle_atom_site_label_1
_geom_angle_atom_site_label_2
_geom_angle_atom_site_label_3
_geom_angle
C9 N4 C13 126.31(14)
C9 N4 C15 118.66(15)
C13 N4 C15 115.01(14)
C10 C8 C11 118.55(14)
C10 C8 C14 124.06(14)
C11 C8 C14 117.37(14)
O6 C9 N4 125.04(17)
O6 C9 C24 117.59(17)
N4 C9 C24 117.37(15)
C8 C10 C15 125.83(14)
C16 C10 C8 118.53(15)
C16 C10 C15 115.64(15)
C23 C11 C8 122.62(16)
C16 C12 C23 120.59(16)
C17 C13 N4 116.93(15)
C20 C13 N4 120.96(16)
C20 C13 C17 121.99(17)
C17 C14 C8 119.33(14)
C21 C14 C8 119.58(15)
C21 C14 C17 121.08(15)
N4 C15 C10 114.73(13)
C12 C16 C10 121.82(16)
C13 C17 C14 119.43(15)
C13 C17 C22 118.24(16)
C22 C17 C14 122.31(15)
F2 C19 C21 110.47(16)
F3 C19 F2 104.54(14)
F3 C19 C21 109.52(15)
C25 C20 C13 118.76(18)
C14 C21 C19 124.90(16)
C26 C22 C17 120.19(18)
C11 C23 C18 120.45(17)
C12 C23 C11 117.86(16)
C12 C23 C18 121.69(16)
F1 C24 C9 111.39(16)
F5 C24 F1 106.81(16)
F5 C24 F7 108.06(18)
F5 C24 C9 109.85(16)
F7 C24 F1 107.14(17)
F7 C24 C9 113.32(15)
C26 C25 C20 120.21(17)
C25 C26 C22 120.57(18)

loop_
_geom_bond_atom_site_label_1
_geom_bond_atom_site_label_2
_geom_bond_distance
F1 C24 1.313(2)
F2 C19 1.352(2)
F3 C19 1.349(2)
F5 C24 1.297(2)
F7 C24 1.300(2)
O6 C9 1.193(2)
N4 C9 1.327(2)
N4 C13 1.421(2)
N4 C15 1.453(2)
C8 C10 1.384(2)
C8 C11 1.387(2)
C8 C14 1.480(2)
C9 C24 1.537(3)
C10 C15 1.497(2)
C10 C16 1.380(2)
C11 C23 1.373(2)
C12 C16 1.364(3)
C12 C23 1.369(3)
C13 C17 1.369(2)
C13 C20 1.369(2)
C14 C17 1.476(2)
C14 C21 1.319(2)
C17 C22 1.374(2)
C18 C23 1.489(2)
C19 C21 1.465(2)
C20 C25 1.368(3)
C22 C26 1.370(3)
C25 C26 1.360(3)
